data_7018099
loop_
_publ_author_name
'Aschenbach, Lara K.'
'Knight, Fergus R.'
'Randall, Rebecca A. M.'
'Cordes, David B.'
'Baggott, Alex'
'B\"uhl, Michael'
'Slawin, Alexandra M. Z.'
'Woollins, J. Derek'

_publ_section_title
;
 Onset of three-centre, four-electron bonding in peri-substituted
 acenaphthenes: A structural and computational investigation.
;
_journal_issue 11
_journal_name_full 'Dalton transactions (Cambridge, England : 2003)'
_journal_page_first 3141
_journal_page_last 3153
_journal_paper_doi 10.1039/c1dt11697e
_journal_volume 41
_journal_year 2012
_chemical_formula_moiety 'C18 H13 Br Te'
_chemical_formula_sum 'C18 H13 Br Te'
_chemical_formula_weight 436.80
_space_group_IT_number 61
_symmetry_cell_setting orthorhombic
_symmetry_Int_Tables_number 61
_symmetry_space_group_name_Hall '-P 2ac 2ab'
_symmetry_space_group_name_H-M 'P b c a'
_atom_sites_solution_hydrogens geom
_atom_sites_solution_primary direct
_atom_sites_solution_secondary difmap
_cell_angle_alpha 90.0000
_cell_angle_beta 90.0000
_cell_angle_gamma 90.0000
_cell_formula_units_Z 8
_cell_length_a 5.8486(17)
_cell_length_b 21.983(7)
_cell_length_c 22.637(6)
_cell_measurement_reflns_used 10355
_cell_measurement_temperature 125
_cell_measurement_theta_max 26.37
_cell_measurement_theta_min 1.29
_cell_volume 2910.4(15)
_computing_cell_refinement 'CrystalClear-SM Expert 2.0 r5'
_computing_data_collection 'CrystalClear-SM Expert 2.0 r5 (Rigaku, 2010)'
_computing_data_reduction 'CrystalClear-SM Expert 2.0 r5'
_computing_molecular_graphics 'CrystalStructure 4.0'
_computing_publication_material 'CrystalStructure 4.0 (Rigaku, 2010)'
_computing_structure_refinement 'SHELXL97 (Sheldrick, 2008)'
_computing_structure_solution 'SHELXS97 (Sheldrick, 2008)'
_diffrn_ambient_temperature 125
_diffrn_detector_area_resol_mean 28.944
_diffrn_measured_fraction_theta_full 0.977
_diffrn_measured_fraction_theta_max 0.977
_diffrn_measurement_device_type 'Rigaku Saturn724'
_diffrn_measurement_method \w
_diffrn_radiation_type 'Mo K\a'
_diffrn_radiation_wavelength 0.71075
_diffrn_reflns_av_R_equivalents 0.0744
_diffrn_reflns_limit_h_max 6
_diffrn_reflns_limit_h_min -7
_diffrn_reflns_limit_k_max 27
_diffrn_reflns_limit_k_min -27
_diffrn_reflns_limit_l_max 25
_diffrn_reflns_limit_l_min -28
_diffrn_reflns_number 21021
_diffrn_reflns_theta_full 26.36
_diffrn_reflns_theta_max 26.36
_diffrn_standards_number 0
_exptl_absorpt_coefficient_mu 4.785
_exptl_absorpt_correction_T_max 0.866
_exptl_absorpt_correction_T_min 0.525
_exptl_absorpt_correction_type multi-scan
_exptl_absorpt_process_details 'REQAB (Rigaku, 1998)'
_exptl_crystal_colour yellow
_exptl_crystal_density_diffrn 1.994
_exptl_crystal_density_method 'not measured'
_exptl_crystal_description platelet
_exptl_crystal_F_000 1664.00
_exptl_crystal_size_max 0.120
_exptl_crystal_size_mid 0.030
_exptl_crystal_size_min 0.030
_refine_diff_density_max 2.420
_refine_diff_density_min -3.790
_refine_ls_extinction_method none
_refine_ls_goodness_of_fit_ref 1.284
_refine_ls_hydrogen_treatment constr
_refine_ls_number_parameters 181
_refine_ls_number_reflns 2908
_refine_ls_number_restraints 0
_refine_ls_R_factor_gt 0.0703
_refine_ls_shift/su_max 0.000
_refine_ls_structure_factor_coef Fsqd
_refine_ls_weighting_details 'w = 1/[\s^2^(Fo^2^)+(0.1867P)^2^+2.2113P] where P=(Fo^2^+2Fc^2^)/3'
_refine_ls_weighting_scheme calc
_refine_ls_wR_factor_ref 0.2862
_reflns_number_gt 2617
_reflns_number_total 2908
_reflns_threshold_expression F^2^>2.0\s(F^2^)
_cod_data_source_file c1dt11697e.txt
_cod_data_source_block LA4-1
_cod_database_code 7018099

loop_
_symmetry_equiv_pos_site_id
_symmetry_equiv_pos_as_xyz
1 +X,+Y,+Z
2 1/2-X,1/2+Y,+Z
3 +X,1/2-Y,1/2+Z
4 1/2-X,-Y,1/2+Z
5 -X,-Y,-Z
6 1/2+X,1/2-Y,-Z
7 -X,1/2+Y,1/2-Z
8 1/2+X,+Y,1/2-Z

loop_
_atom_site_label
_atom_site_type_symbol
_atom_site_fract_x
_atom_site_fract_y
_atom_site_fract_z
_atom_site_U_iso_or_equiv
_atom_site_adp_type
_atom_site_occupancy
_atom_site_symmetry_multiplicity
_atom_site_calc_flag
_atom_site_refinement_flags
Te(1) Te 0.58170(11) 0.13668(3) 0.30988(3) 0.0209(4) Uani 1.0 8 d .
Br(1) Br 0.33125(17) 0.00526(4) 0.29807(5) 0.0250(4) Uani 1.0 8 d .
C(1) C 0.1362(15) 0.0336(5) 0.3603(5) 0.0221(19) Uani 1.0 8 d .
C(2) C -0.0471(18) -0.0029(5) 0.3732(5) 0.027(3) Uani 1.0 8 d .
C(3) C -0.1946(17) 0.0077(5) 0.4203(6) 0.029(3) Uani 1.0 8 d .
C(4) C -0.1468(16) 0.0561(5) 0.4567(5) 0.025(2) Uani 1.0 8 d .
C(5) C 0.0417(16) 0.0939(5) 0.4434(5) 0.026(3) Uani 1.0 8 d .
C(6) C 0.0609(17) 0.1419(5) 0.4851(5) 0.027(3) Uani 1.0 8 d .
C(7) C 0.2363(17) 0.1821(5) 0.4781(5) 0.027(2) Uani 1.0 8 d .
C(8) C 0.3806(16) 0.1773(5) 0.4286(5) 0.022(2) Uani 1.0 8 d .
C(9) C 0.3624(18) 0.1317(4) 0.3859(5) 0.0191(19) Uani 1.0 8 d .
C(10) C 0.1896(15) 0.0862(4) 0.3934(5) 0.020(2) Uani 1.0 8 d .
C(11) C -0.2599(19) 0.0790(6) 0.5121(5) 0.031(3) Uani 1.0 8 d .
C(12) C -0.123(2) 0.1359(6) 0.5302(7) 0.037(3) Uani 1.0 8 d .
C(13) C 0.6854(15) 0.2288(4) 0.3247(5) 0.0215(19) Uani 1.0 8 d .
C(14) C 0.8932(16) 0.2415(5) 0.3506(5) 0.025(2) Uani 1.0 8 d .
C(15) C 0.9658(18) 0.3004(5) 0.3557(5) 0.027(2) Uani 1.0 8 d .
C(16) C 0.8299(19) 0.3483(5) 0.3350(5) 0.029(3) Uani 1.0 8 d .
C(17) C 0.6229(17) 0.3363(6) 0.3095(5) 0.026(3) Uani 1.0 8 d .
C(18) C 0.5494(18) 0.2764(5) 0.3024(5) 0.024(3) Uani 1.0 8 d .
H(2) H -0.0747 -0.0373 0.3488 0.0323 Uiso 1.0 8 calc R
H(3) H -0.3238 -0.0176 0.4270 0.0351 Uiso 1.0 8 calc R
H(7) H 0.2609 0.2133 0.5066 0.0318 Uiso 1.0 8 calc R
H(8) H 0.4977 0.2069 0.4240 0.0269 Uiso 1.0 8 calc R
H(11A) H -0.2538 0.0478 0.5436 0.0370 Uiso 1.0 8 calc R
H(11B) H -0.4218 0.0895 0.5044 0.0370 Uiso 1.0 8 calc R
H(12A) H -0.2229 0.1723 0.5302 0.0441 Uiso 1.0 8 calc R
H(12B) H -0.0572 0.1307 0.5701 0.0441 Uiso 1.0 8 calc R
H(14) H 0.9862 0.2092 0.3649 0.0298 Uiso 1.0 8 calc R
H(15) H 1.1095 0.3088 0.3734 0.0330 Uiso 1.0 8 calc R
H(16) H 0.8815 0.3891 0.3387 0.0349 Uiso 1.0 8 calc R
H(17) H 0.5288 0.3689 0.2965 0.0312 Uiso 1.0 8 calc R
H(18) H 0.4095 0.2679 0.2827 0.0286 Uiso 1.0 8 calc R

loop_
_atom_site_aniso_label
_atom_site_aniso_U_11
_atom_site_aniso_U_22
_atom_site_aniso_U_33
_atom_site_aniso_U_12
_atom_site_aniso_U_13
_atom_site_aniso_U_23
Te(1) 0.0196(6) 0.0200(6) 0.0230(6) -0.0018(2) 0.0027(2) -0.0000(2)
Br(1) 0.0243(7) 0.0215(6) 0.0294(7) -0.0000(4) 0.0010(4) -0.0029(4)
C(1) 0.011(4) 0.025(5) 0.030(5) -0.002(4) 0.007(4) 0.002(4)
C(2) 0.031(6) 0.017(5) 0.032(6) -0.001(4) -0.008(5) 0.002(4)
C(3) 0.013(5) 0.039(6) 0.036(7) 0.001(4) 0.003(4) 0.011(5)
C(4) 0.020(5) 0.034(6) 0.022(5) 0.004(4) -0.001(4) 0.008(4)
C(5) 0.015(5) 0.037(6) 0.026(5) 0.005(4) -0.010(4) 0.009(5)
C(6) 0.018(5) 0.035(6) 0.027(6) 0.011(4) 0.007(4) 0.005(4)
C(7) 0.019(5) 0.034(6) 0.026(5) 0.006(4) 0.002(4) -0.005(5)
C(8) 0.022(5) 0.022(5) 0.024(5) -0.003(4) 0.002(4) -0.003(4)
C(9) 0.018(5) 0.023(5) 0.016(5) 0.002(4) 0.002(4) -0.001(4)
C(10) 0.016(5) 0.019(5) 0.027(5) 0.004(4) 0.005(4) 0.010(4)
C(11) 0.028(6) 0.045(6) 0.019(5) 0.013(5) 0.015(4) 0.011(5)
C(12) 0.025(6) 0.045(7) 0.040(8) 0.012(5) 0.008(6) 0.004(5)
C(13) 0.009(5) 0.014(5) 0.041(6) -0.006(4) -0.007(4) 0.003(4)
C(14) 0.024(5) 0.031(6) 0.020(5) 0.005(4) 0.001(4) 0.003(4)
C(15) 0.029(5) 0.036(6) 0.017(5) -0.001(5) -0.001(4) -0.011(4)
C(16) 0.029(6) 0.022(5) 0.036(7) 0.000(5) 0.007(5) -0.008(5)
C(17) 0.010(5) 0.023(6) 0.045(7) 0.000(4) 0.003(4) 0.004(4)
C(18) 0.019(5) 0.024(5) 0.028(5) 0.001(4) -0.011(4) 0.001(4)

loop_
_atom_type_symbol
_atom_type_description
_atom_type_scat_dispersion_real
_atom_type_scat_dispersion_imag
_atom_type_scat_source
C C 0.0033 0.0016
;
International Tables for Crystallography
(1992, Vol. C, Tables 4.2.6.8 and 6.1.1.4)
;
H H 0.0000 0.0000
;
International Tables for Crystallography
(1992, Vol. C, Table 6.1.1.4)
;
Br Br -0.2901 2.4595
;
International Tables for Crystallography
(1992, Vol. C, Tables 4.2.6.8 and 6.1.1.4)
;
Te Te -0.5308 1.6751
;
International Tables for Crystallography
(1992, Vol. C, Tables 4.2.6.8 and 6.1.1.4)
;

loop_
_geom_angle_atom_site_label_1
_geom_angle_atom_site_label_2
_geom_angle_atom_site_label_3
_geom_angle
_geom_angle_publ_flag
C(9) Te(1) C(13) 95.2(4) yes
Br(1) C(1) C(2) 115.5(8) yes
Br(1) C(1) C(10) 121.6(7) yes
C(2) C(1) C(10) 122.7(9) yes
C(1) C(2) C(3) 123.4(10) yes
C(2) C(3) C(4) 117.6(10) yes
C(3) C(4) C(5) 119.1(9) yes
C(3) C(4) C(11) 132.0(10) yes
C(5) C(4) C(11) 108.9(9) yes
C(4) C(5) C(6) 110.9(9) yes
C(4) C(5) C(10) 124.8(9) yes
C(6) C(5) C(10) 124.3(9) yes
C(5) C(6) C(7) 117.7(10) yes
C(5) C(6) C(12) 109.4(9) yes
C(7) C(6) C(12) 132.9(11) yes
C(6) C(7) C(8) 119.6(10) yes
C(7) C(8) C(9) 124.0(9) yes
Te(1) C(9) C(8) 118.2(7) yes
Te(1) C(9) C(10) 123.5(7) yes
C(8) C(9) C(10) 118.2(9) yes
C(1) C(10) C(5) 112.4(8) yes
C(1) C(10) C(9) 131.6(9) yes
C(5) C(10) C(9) 116.0(9) yes
C(4) C(11) C(12) 105.4(9) yes
C(6) C(12) C(11) 105.4(10) yes
Te(1) C(13) C(14) 120.5(7) yes
Te(1) C(13) C(18) 119.2(7) yes
C(14) C(13) C(18) 120.0(9) yes
C(13) C(14) C(15) 120.1(9) yes
C(14) C(15) C(16) 120.5(10) yes
C(15) C(16) C(17) 119.9(10) yes
C(16) C(17) C(18) 120.3(10) yes
C(13) C(18) C(17) 119.1(9) yes
C(1) C(2) H(2) 118.320 no
C(3) C(2) H(2) 118.320 no
C(2) C(3) H(3) 121.224 no
C(4) C(3) H(3) 121.205 no
C(6) C(7) H(7) 120.185 no
C(8) C(7) H(7) 120.182 no
C(7) C(8) H(8) 117.974 no
C(9) C(8) H(8) 117.977 no
C(4) C(11) H(11A) 110.657 no
C(4) C(11) H(11B) 110.655 no
C(12) C(11) H(11A) 110.655 no
C(12) C(11) H(11B) 110.655 no
H(11A) C(11) H(11B) 108.780 no
C(6) C(12) H(12A) 110.664 no
C(6) C(12) H(12B) 110.665 no
C(11) C(12) H(12A) 110.674 no
C(11) C(12) H(12B) 110.673 no
H(12A) C(12) H(12B) 108.775 no
C(13) C(14) H(14) 119.970 no
C(15) C(14) H(14) 119.972 no
C(14) C(15) H(15) 119.745 no
C(16) C(15) H(15) 119.726 no
C(15) C(16) H(16) 120.036 no
C(17) C(16) H(16) 120.033 no
C(16) C(17) H(17) 119.874 no
C(18) C(17) H(17) 119.866 no
C(13) C(18) H(18) 120.455 no
C(17) C(18) H(18) 120.447 no

loop_
_geom_bond_atom_site_label_1
_geom_bond_atom_site_label_2
_geom_bond_distance
_geom_bond_publ_flag
Te(1) C(9) 2.148(10) yes
Te(1) C(13) 2.140(9) yes
Br(1) C(1) 1.918(10) yes
C(1) C(2) 1.372(14) yes
C(1) C(10) 1.412(13) yes
C(2) C(3) 1.390(16) yes
C(3) C(4) 1.375(15) yes
C(4) C(5) 1.413(14) yes
C(4) C(11) 1.504(14) yes
C(5) C(6) 1.421(15) yes
C(5) C(10) 1.434(14) yes
C(6) C(7) 1.364(15) yes
C(6) C(12) 1.490(17) yes
C(7) C(8) 1.407(14) yes
C(8) C(9) 1.397(14) yes
C(9) C(10) 1.432(13) yes
C(11) C(12) 1.539(17) yes
C(13) C(14) 1.378(13) yes
C(13) C(18) 1.409(14) yes
C(14) C(15) 1.367(15) yes
C(15) C(16) 1.400(15) yes
C(16) C(17) 1.368(15) yes
C(17) C(18) 1.393(16) yes
C(2) H(2) 0.950 no
C(3) H(3) 0.950 no
C(7) H(7) 0.950 no
C(8) H(8) 0.950 no
C(11) H(11A) 0.990 no
C(11) H(11B) 0.990 no
C(12) H(12A) 0.990 no
C(12) H(12B) 0.990 no
C(14) H(14) 0.950 no
C(15) H(15) 0.950 no
C(16) H(16) 0.950 no
C(17) H(17) 0.950 no
C(18) H(18) 0.950 no

loop_
_geom_contact_atom_site_label_1
_geom_contact_atom_site_label_2
_geom_contact_distance
_geom_contact_publ_flag
_geom_contact_site_symmetry_2
Te(1) Br(1) 3.2501(14) no .
Br(1) C(9) 3.422(10) no .
C(1) C(4) 2.782(14) no .
C(2) C(5) 2.705(15) no .
C(3) C(10) 2.899(14) no .
C(4) C(7) 3.597(15) no .
C(5) C(8) 2.722(14) no .
C(6) C(9) 2.865(15) no .
C(7) C(10) 2.863(14) no .
C(8) C(13) 3.161(14) no .
C(13) C(16) 2.769(14) no .
C(14) C(17) 2.777(15) no .
C(15) C(18) 2.769(15) no .
C(2) C(11) 3.572(15) no 5_556
C(4) C(4) 3.587(14) no 5_556
C(8) C(11) 3.559(15) no 1_655
C(11) C(2) 3.572(15) no 5_556
C(11) C(8) 3.559(15) no 1_455
Te(1) H(8) 3.0488 no .
Te(1) H(14) 3.1131 no .
Te(1) H(18) 3.1165 no .
Br(1) H(2) 2.7979 no .
C(1) H(3) 3.2840 no .
C(3) H(11A) 2.9485 no .
C(3) H(11B) 2.9381 no .
C(4) H(2) 3.2182 no .
C(4) H(12A) 3.0816 no .
C(4) H(12B) 3.0919 no .
C(5) H(3) 3.2729 no .
C(5) H(7) 3.2525 no .
C(5) H(11A) 3.0265 no .
C(5) H(11B) 3.0440 no .
C(5) H(12A) 3.0382 no .
C(5) H(12B) 3.0370 no .
C(6) H(8) 3.2377 no .
C(6) H(11A) 3.0694 no .
C(6) H(11B) 3.0799 no .
C(7) H(12A) 2.9404 no .
C(7) H(12B) 2.9257 no .
C(9) H(7) 3.3210 no .
C(10) H(2) 3.2835 no .
C(10) H(8) 3.2808 no .
C(11) H(3) 2.8914 no .
C(12) H(7) 2.8692 no .
C(13) H(8) 2.5466 no .
C(13) H(15) 3.2351 no .
C(13) H(17) 3.2755 no .
C(14) H(8) 2.9475 no .
C(14) H(16) 3.2570 no .
C(14) H(18) 3.2715 no .
C(15) H(17) 3.2555 no .
C(16) H(14) 3.2615 no .
C(16) H(18) 3.2511 no .
C(17) H(15) 3.2501 no .
C(18) H(8) 3.1635 no .
C(18) H(14) 3.2736 no .
C(18) H(16) 3.2527 no .
H(2) H(3) 2.3333 no .
H(3) H(11A) 3.0335 no .
H(3) H(11B) 2.9910 no .
H(7) H(8) 2.3309 no .
H(7) H(12A) 3.0168 no .
H(7) H(12B) 2.9704 no .
H(8) H(14) 3.1550 no .
H(8) H(18) 3.5054 no .
H(11A) H(12A) 2.7600 no .
H(11A) H(12B) 2.2375 no .
H(11B) H(12A) 2.2376 no .
H(11B) H(12B) 2.7527 no .
H(14) H(15) 2.3135 no .
H(15) H(16) 2.3468 no .
H(16) H(17) 2.3166 no .
H(17) H(18) 2.3479 no .
Br(1) H(2) 3.4963 no 8_555
Br(1) H(3) 3.5830 no 1_655
Br(1) H(16) 3.1924 no 2_645
C(1) H(11A) 2.8994 no 5_556
C(2) H(11A) 2.7597 no 5_556
C(2) H(12B) 3.1476 no 5_556
C(2) H(16) 3.1736 no 2_545
C(2) H(17) 3.3120 no 2_545
C(3) H(11A) 3.5441 no 5_456
C(3) H(11A) 3.0060 no 5_556
C(3) H(11B) 3.5359 no 5_456
C(3) H(12B) 3.3870 no 5_556
C(3) H(16) 3.3762 no 2_545
C(4) H(11A) 3.2713 no 5_556
C(5) H(11A) 3.3650 no 5_556
C(5) H(11B) 3.4304 no 1_655
C(5) H(14) 3.1130 no 1_455
C(6) H(11B) 3.2673 no 1_655
C(6) H(14) 3.1276 no 1_455
C(7) H(8) 3.5786 no 6_456
C(7) H(11B) 2.9158 no 1_655
C(7) H(12A) 3.3824 no 1_655
C(7) H(12A) 3.2141 no 6_556
C(7) H(14) 3.0105 no 1_455
C(8) H(7) 3.5895 no 6_556
C(8) H(11B) 2.8300 no 1_655
C(8) H(12A) 3.2675 no 1_655
C(8) H(12A) 3.4873 no 6_556
C(8) H(14) 2.8094 no 1_455
C(8) H(15) 3.5258 no 1_455
C(9) H(11B) 3.1077 no 1_655
C(9) H(14) 2.8229 no 1_455
C(10) H(11A) 3.2948 no 5_556
C(10) H(11B) 3.3896 no 1_655
C(10) H(14) 3.0233 no 1_455
C(11) H(3) 3.1067 no 5_456
C(12) H(7) 3.4860 no 6_456
C(12) H(15) 2.9460 no 6_356
C(13) H(18) 2.8931 no 8_555
C(14) H(7) 3.4707 no 6_556
C(14) H(18) 3.4375 no 1_655
C(14) H(18) 3.0744 no 8_555
C(15) H(7) 3.3534 no 6_556
C(15) H(12A) 3.2170 no 6_656
C(15) H(12B) 3.5914 no 6_656
C(15) H(18) 3.1581 no 1_655
C(15) H(18) 3.2302 no 8_555
C(16) H(2) 2.9421 no 2_555
C(16) H(12B) 3.1550 no 6_556
C(16) H(17) 3.2276 no 8_555
C(16) H(18) 3.2309 no 8_555
C(17) H(2) 2.9323 no 2_555
C(17) H(12B) 3.0112 no 6_556
C(17) H(15) 3.3876 no 1_455
C(17) H(17) 3.4498 no 8_555
C(17) H(18) 3.0697 no 8_555
C(18) H(12B) 3.5899 no 6_556
C(18) H(15) 3.1167 no 1_455
C(18) H(18) 2.8599 no 8_555
H(2) Br(1) 3.4963 no 8_455
H(2) C(16) 2.9421 no 2_545
H(2) C(17) 2.9323 no 2_545
H(2) H(11A) 3.1120 no 5_556
H(2) H(12B) 2.8614 no 5_556
H(2) H(16) 2.4278 no 2_545
H(2) H(17) 2.3935 no 2_545
H(3) Br(1) 3.5830 no 1_455
H(3) C(11) 3.1067 no 5_456
H(3) H(11A) 2.6430 no 5_456
H(3) H(11A) 3.5068 no 5_556
H(3) H(11B) 2.6688 no 5_456
H(3) H(12B) 3.3397 no 5_556
H(3) H(16) 2.8837 no 2_545
H(7) C(8) 3.5895 no 6_456
H(7) C(12) 3.4860 no 6_556
H(7) C(14) 3.4707 no 6_456
H(7) C(15) 3.3534 no 6_456
H(7) H(7) 3.3542 no 6_456
H(7) H(7) 3.3542 no 6_556
H(7) H(8) 2.8148 no 6_456
H(7) H(11B) 3.2936 no 1_655
H(7) H(12A) 3.1956 no 1_655
H(7) H(12A) 2.6515 no 6_556
H(7) H(14) 3.5878 no 1_455
H(7) H(15) 3.4310 no 6_456
H(8) C(7) 3.5786 no 6_556
H(8) H(7) 2.8148 no 6_556
H(8) H(11B) 3.1939 no 1_655
H(8) H(12A) 3.0053 no 1_655
H(8) H(12A) 3.1289 no 6_556
H(8) H(12B) 3.5863 no 6_556
H(8) H(14) 3.2769 no 1_455
H(8) H(15) 3.3885 no 1_455
H(11A) C(1) 2.8994 no 5_556
H(11A) C(2) 2.7597 no 5_556
H(11A) C(3) 3.5441 no 5_456
H(11A) C(3) 3.0060 no 5_556
H(11A) C(4) 3.2713 no 5_556
H(11A) C(5) 3.3650 no 5_556
H(11A) C(10) 3.2948 no 5_556
H(11A) H(2) 3.1120 no 5_556
H(11A) H(3) 2.6430 no 5_456
H(11A) H(3) 3.5068 no 5_556
H(11B) C(3) 3.5359 no 5_456
H(11B) C(5) 3.4304 no 1_455
H(11B) C(6) 3.2673 no 1_455
H(11B) C(7) 2.9158 no 1_455
H(11B) C(8) 2.8300 no 1_455
H(11B) C(9) 3.1077 no 1_455
H(11B) C(10) 3.3896 no 1_455
H(11B) H(3) 2.6688 no 5_456
H(11B) H(7) 3.2936 no 1_455
H(11B) H(8) 3.1939 no 1_455
H(11B) H(15) 3.5599 no 6_356
H(12A) C(7) 3.3824 no 1_455
H(12A) C(7) 3.2141 no 6_456
H(12A) C(8) 3.2675 no 1_455
H(12A) C(8) 3.4873 no 6_456
H(12A) C(15) 3.2170 no 6_356
H(12A) H(7) 3.1956 no 1_455
H(12A) H(7) 2.6515 no 6_456
H(12A) H(8) 3.0053 no 1_455
H(12A) H(8) 3.1289 no 6_456
H(12A) H(15) 2.4275 no 6_356
H(12B) C(2) 3.1476 no 5_556
H(12B) C(3) 3.3870 no 5_556
H(12B) C(15) 3.5914 no 6_356
H(12B) C(16) 3.1550 no 6_456
H(12B) C(17) 3.0112 no 6_456
H(12B) C(18) 3.5899 no 6_456
H(12B) H(2) 2.8614 no 5_556
H(12B) H(3) 3.3397 no 5_556
H(12B) H(8) 3.5863 no 6_456
H(12B) H(15) 2.6828 no 6_356
H(12B) H(16) 3.3219 no 6_456
H(12B) H(17) 3.0611 no 6_456
H(14) C(5) 3.1130 no 1_655
H(14) C(6) 3.1276 no 1_655
H(14) C(7) 3.0105 no 1_655
H(14) C(8) 2.8094 no 1_655
H(14) C(9) 2.8229 no 1_655
H(14) C(10) 3.0233 no 1_655
H(14) H(7) 3.5878 no 1_655
H(14) H(8) 3.2769 no 1_655
H(14) H(18) 3.3548 no 1_655
H(15) C(8) 3.5258 no 1_655
H(15) C(12) 2.9460 no 6_656
H(15) C(17) 3.3876 no 1_655
H(15) C(18) 3.1167 no 1_655
H(15) H(7) 3.4310 no 6_556
H(15) H(8) 3.3885 no 1_655
H(15) H(11B) 3.5599 no 6_656
H(15) H(12A) 2.4275 no 6_656
H(15) H(12B) 2.6828 no 6_656
H(15) H(17) 3.2846 no 1_655
H(15) H(18) 2.8470 no 1_655
H(16) Br(1) 3.1924 no 2_655
H(16) C(2) 3.1736 no 2_555
H(16) C(3) 3.3762 no 2_555
H(16) H(2) 2.4278 no 2_555
H(16) H(3) 2.8837 no 2_555
H(16) H(12B) 3.3219 no 6_556
H(16) H(17) 3.2099 no 8_555
H(17) C(2) 3.3120 no 2_555
H(17) C(16) 3.2276 no 8_455
H(17) C(17) 3.4498 no 8_455
H(17) H(2) 2.3935 no 2_555
H(17) H(12B) 3.0611 no 6_556
H(17) H(15) 3.2846 no 1_455
H(17) H(16) 3.2099 no 8_455
H(18) C(13) 2.8931 no 8_455
H(18) C(14) 3.4375 no 1_455
H(18) C(14) 3.0744 no 8_455
H(18) C(15) 3.1581 no 1_455
H(18) C(15) 3.2302 no 8_455
H(18) C(16) 3.2309 no 8_455
H(18) C(17) 3.0697 no 8_455
H(18) C(18) 2.8599 no 8_455
H(18) H(14) 3.3548 no 1_455
H(18) H(15) 2.8470 no 1_455
H(18) H(18) 3.2779 no 8_455
H(18) H(18) 3.2779 no 8_555

loop_
_geom_torsion_atom_site_label_1
_geom_torsion_atom_site_label_2
_geom_torsion_atom_site_label_3
_geom_torsion_atom_site_label_4
_geom_torsion
_geom_torsion_publ_flag
C(9) Te(1) C(13) C(14) 100.1(8) no
C(9) Te(1) C(13) C(18) -86.3(7) no
C(13) Te(1) C(9) C(8) -13.8(7) no
C(13) Te(1) C(9) C(10) 162.4(7) no
Br(1) C(1) C(2) C(3) 174.2(7) no
Br(1) C(1) C(10) C(5) -170.8(6) no
Br(1) C(1) C(10) C(9) 8.8(14) no
C(2) C(1) C(10) C(5) 4.2(13) no
C(2) C(1) C(10) C(9) -176.3(9) no
C(10) C(1) C(2) C(3) -1.0(15) no
C(1) C(2) C(3) C(4) -2.7(16) no
C(2) C(3) C(4) C(5) 2.7(15) no
C(2) C(3) C(4) C(11) -176.9(9) no
C(3) C(4) C(5) C(6) 178.8(9) no
C(3) C(4) C(5) C(10) 0.7(15) no
C(3) C(4) C(11) C(12) -178.9(10) no
C(5) C(4) C(11) C(12) 1.4(11) no
C(11) C(4) C(5) C(6) -1.5(11) no
C(11) C(4) C(5) C(10) -179.5(8) no
C(4) C(5) C(6) C(7) 179.7(8) no
C(4) C(5) C(6) C(12) 1.0(12) no
C(4) C(5) C(10) C(1) -4.1(14) no
C(4) C(5) C(10) C(9) 176.3(9) no
C(6) C(5) C(10) C(1) 178.2(9) no
C(6) C(5) C(10) C(9) -1.5(14) no
C(10) C(5) C(6) C(7) -2.3(15) no
C(10) C(5) C(6) C(12) 179.0(8) no
C(5) C(6) C(7) C(8) 4.2(15) no
C(5) C(6) C(12) C(11) -0.1(12) no
C(7) C(6) C(12) C(11) -178.5(11) no
C(12) C(6) C(7) C(8) -177.5(11) no
C(6) C(7) C(8) C(9) -2.5(15) no
C(7) C(8) C(9) Te(1) 175.0(8) no
C(7) C(8) C(9) C(10) -1.4(14) no
Te(1) C(9) C(10) C(1) 7.4(14) no
Te(1) C(9) C(10) C(5) -173.0(5) no
C(8) C(9) C(10) C(1) -176.4(9) no
C(8) C(9) C(10) C(5) 3.2(13) no
C(4) C(11) C(12) C(6) -0.8(11) no
Te(1) C(13) C(14) C(15) 174.9(6) no
Te(1) C(13) C(18) C(17) -176.8(6) no
C(14) C(13) C(18) C(17) -3.2(15) no
C(18) C(13) C(14) C(15) 1.3(15) no
C(13) C(14) C(15) C(16) 0.2(15) no
C(14) C(15) C(16) C(17) 0.0(15) no
C(15) C(16) C(17) C(18) -1.9(15) no
C(16) C(17) C(18) C(13) 3.4(15) no
